data_4074510
loop_
_publ_author_name
'Dodds, Deborah L.'
'Haddow, Mairi F.'
'Orpen, A. Guy'
'Pringle, Paul G.'
'Woodward, Gary'

_publ_section_title
;
 Stereospecific Diphosphination of Activated Acetylenes:&#x00A0; A General
 Route to Backbone-Functionalized, Chelating 1,2-Diphosphinoethenes
;
_journal_issue 25
_journal_name_full Organometallics
_journal_page_first 5937
_journal_paper_doi 10.1021/om060716o
_journal_volume 25
_journal_year 2006
_chemical_formula_moiety 'C26 H34 Cl2 O4 P2 Pt, C H Cl3'
_chemical_formula_sum 'C27 H35 Cl5 O4 P2 Pt'
_chemical_formula_weight 857.83
_chemical_name_systematic
; 
 ? 
;
_space_group_IT_number 2
_symmetry_cell_setting triclinic
_symmetry_space_group_name_Hall '-P 1'
_symmetry_space_group_name_H-M 'P -1'
_atom_sites_solution_hydrogens geom
_atom_sites_solution_primary direct
_atom_sites_solution_secondary difmap
_audit_creation_method SHELXL-97
_cell_angle_alpha 90.8010(10)
_cell_angle_beta 104.3340(10)
_cell_angle_gamma 108.6850(10)
_cell_formula_units_Z 2
_cell_length_a 8.8712(5)
_cell_length_b 11.6350(7)
_cell_length_c 17.5707(10)
_cell_measurement_reflns_used 10296
_cell_measurement_temperature 173(2)
_cell_measurement_theta_max 27.512
_cell_measurement_theta_min 2.313
_cell_volume 1655.89(17)
_computing_cell_refinement 'Bruker SMART V5.054 (Bruker, 1998)'
_computing_data_collection 'Bruker SMART V5.054 (Bruker, 1998)'
_computing_data_reduction 'Bruker SAINT V6.0 (Bruker, 1998)'
_computing_molecular_graphics 'Bruker SHELXTL V6.1 (Bruker AXS, 2000)'
_computing_publication_material 'Bruker SHELXTL V6.1 (Bruker AXS, 2000)'
_computing_structure_refinement 'SHELXL-97 (Sheldrick, 1997)'
_computing_structure_solution 'SHELXS-97 (Sheldrick, 1990)'
_diffrn_ambient_temperature 173(2)
_diffrn_detector_area_resol_mean 8.2
_diffrn_measured_fraction_theta_full 0.986
_diffrn_measured_fraction_theta_max 0.986
_diffrn_measurement_device_type 'CCD area detector'
_diffrn_measurement_method 'omega scans'
_diffrn_radiation_monochromator graphite
_diffrn_radiation_source 'fine-focus sealed tube'
_diffrn_radiation_type MoK\a
_diffrn_radiation_wavelength 0.71073
_diffrn_reflns_av_R_equivalents 0.0572
_diffrn_reflns_av_sigmaI/netI 0.0541
_diffrn_reflns_limit_h_max 11
_diffrn_reflns_limit_h_min -11
_diffrn_reflns_limit_k_max 15
_diffrn_reflns_limit_k_min -15
_diffrn_reflns_limit_l_max 22
_diffrn_reflns_limit_l_min -22
_diffrn_reflns_number 17698
_diffrn_reflns_theta_full 27.57
_diffrn_reflns_theta_max 27.57
_diffrn_reflns_theta_min 1.86
_diffrn_standards_decay_% 0
_diffrn_standards_number 0
_exptl_absorpt_coefficient_mu 4.768
_exptl_absorpt_correction_T_max 0.827576
_exptl_absorpt_correction_T_min 0.420402
_exptl_absorpt_correction_type multi-scan
_exptl_absorpt_process_details SADABS
_exptl_crystal_colour colourless
_exptl_crystal_density_diffrn 1.720
_exptl_crystal_density_method 'not measured'
_exptl_crystal_description plate
_exptl_crystal_F_000 844
_exptl_crystal_size_max 0.16
_exptl_crystal_size_mid 0.15
_exptl_crystal_size_min 0.04
_refine_diff_density_max 2.643
_refine_diff_density_min -1.648
_refine_diff_density_rms 0.139
_refine_ls_extinction_method none
_refine_ls_goodness_of_fit_ref 1.020
_refine_ls_hydrogen_treatment constr
_refine_ls_matrix_type full
_refine_ls_number_parameters 360
_refine_ls_number_reflns 7554
_refine_ls_number_restraints 0
_refine_ls_restrained_S_all 1.020
_refine_ls_R_factor_all 0.0414
_refine_ls_R_factor_gt 0.0339
_refine_ls_shift/su_max 0.002
_refine_ls_shift/su_mean 0.000
_refine_ls_structure_factor_coef Fsqd
_refine_ls_weighting_details 'calc w=1/[\s^2^(Fo^2^)+(0.0501P)^2^+0.0000P] where P=(Fo^2^+2Fc^2^)/3'
_refine_ls_weighting_scheme calc
_refine_ls_wR_factor_gt 0.0833
_refine_ls_wR_factor_ref 0.0868
_reflns_number_gt 6682
_reflns_number_total 7554
_reflns_threshold_expression >2sigma(I)
_cod_data_source_file om060716osi20060807_013807.cif
_cod_data_source_block 8c_dld193sad
_cod_database_code 4074510

loop_
_symmetry_equiv_pos_as_xyz
'x, y, z'
'-x, -y, -z'

loop_
_atom_site_label
_atom_site_type_symbol
_atom_site_fract_x
_atom_site_fract_y
_atom_site_fract_z
_atom_site_U_iso_or_equiv
_atom_site_adp_type
_atom_site_occupancy
_atom_site_symmetry_multiplicity
_atom_site_calc_flag
_atom_site_refinement_flags
Pt1 Pt 0.558749(18) 0.591568(12) 0.742713(9) 0.02040(6) Uani 1 1 d .
P1 P 0.52739(12) 0.70350(9) 0.83555(6) 0.0200(2) Uani 1 1 d .
P2 P 0.57194(13) 0.74812(9) 0.66654(6) 0.0207(2) Uani 1 1 d .
Cl1 Cl 0.60530(16) 0.45760(10) 0.65659(7) 0.0360(3) Uani 1 1 d .
Cl2 Cl 0.53394(14) 0.43698(9) 0.83020(7) 0.0301(2) Uani 1 1 d .
Cl3 Cl 0.2343(2) 0.15341(16) 0.62683(14) 0.0841(7) Uani 1 1 d .
Cl4 Cl 0.0489(2) 0.3202(2) 0.60550(13) 0.0885(7) Uani 1 1 d .
Cl5 Cl 0.1002(2) 0.21182(15) 0.74988(9) 0.0613(4) Uani 1 1 d .
O1 O 0.6138(4) 0.9878(3) 0.9203(2) 0.0356(8) Uani 1 1 d .
O2 O 0.3824(4) 0.9699(3) 0.8257(2) 0.0379(8) Uani 1 1 d .
O3 O 0.4830(5) 1.0118(3) 0.6400(2) 0.0438(9) Uani 1 1 d .
O4 O 0.6761(4) 1.0874(3) 0.75510(19) 0.0329(7) Uani 1 1 d .
C1 C 0.5401(5) 0.8539(3) 0.8017(3) 0.0214(8) Uani 1 1 d .
C2 C 0.5628(5) 0.8741(3) 0.7301(3) 0.0221(8) Uani 1 1 d .
C3 C 0.5203(6) 0.9460(4) 0.8566(3) 0.0277(9) Uani 1 1 d .
C4 C 0.3475(8) 1.0543(6) 0.8758(4) 0.0638(19) Uani 1 1 d .
H4A H 0.3598 1.0294 0.9282 0.096 Uiso 1 1 calc R
H4B H 0.2365 1.0536 0.8545 0.096 Uiso 1 1 calc R
H4C H 0.4232 1.1352 0.8775 0.096 Uiso 1 1 calc R
C5 C 0.5683(6) 0.9976(4) 0.7013(3) 0.0284(9) Uani 1 1 d .
C6 C 0.6792(7) 1.2104(4) 0.7363(3) 0.0446(13) Uani 1 1 d .
H6A H 0.7121 1.2267 0.6884 0.067 Uiso 1 1 calc R
H6B H 0.7564 1.2690 0.7786 0.067 Uiso 1 1 calc R
H6C H 0.5711 1.2160 0.7297 0.067 Uiso 1 1 calc R
C7 C 0.3310(5) 0.6510(4) 0.8603(3) 0.0274(9) Uani 1 1 d .
C8 C 0.3137(7) 0.6905(5) 0.9324(4) 0.0458(13) Uani 1 1 d .
H8 H 0.4053 0.7413 0.9702 0.055 Uiso 1 1 calc R
C9 C 0.1600(7) 0.6535(6) 0.9470(4) 0.0572(17) Uani 1 1 d .
H9 H 0.1489 0.6789 0.9952 0.069 Uiso 1 1 calc R
C10 C 0.0228(7) 0.5794(5) 0.8908(5) 0.0560(17) Uani 1 1 d .
H10 H -0.0800 0.5548 0.9014 0.067 Uiso 1 1 calc R
C11 C 0.0378(6) 0.5422(5) 0.8198(4) 0.0464(14) Uani 1 1 d .
H11 H -0.0556 0.4945 0.7817 0.056 Uiso 1 1 calc R
C12 C 0.1917(5) 0.5748(4) 0.8039(3) 0.0360(11) Uani 1 1 d .
H12 H 0.2017 0.5462 0.7564 0.043 Uiso 1 1 calc R
C13 C 0.6900(5) 0.7343(3) 0.9268(2) 0.0218(8) Uani 1 1 d .
C14 C 0.8397(5) 0.8267(4) 0.9342(3) 0.0291(9) Uani 1 1 d .
H14 H 0.8534 0.8761 0.8936 0.035 Uiso 1 1 calc R
C15 C 0.9685(6) 0.8460(4) 1.0014(3) 0.0348(11) Uani 1 1 d .
H15 H 1.0683 0.9079 1.0059 0.042 Uiso 1 1 calc R
C16 C 0.9482(6) 0.7723(5) 1.0624(3) 0.0398(12) Uani 1 1 d .
H16 H 1.0343 0.7852 1.1078 0.048 Uiso 1 1 calc R
C17 C 0.8004(7) 0.6803(5) 1.0553(3) 0.0409(12) Uani 1 1 d .
H17 H 0.7869 0.6317 1.0964 0.049 Uiso 1 1 calc R
C18 C 0.6726(6) 0.6598(4) 0.9881(3) 0.0330(10) Uani 1 1 d .
H18 H 0.5742 0.5961 0.9834 0.040 Uiso 1 1 calc R
C19 C 0.3864(5) 0.7138(4) 0.5778(2) 0.0257(9) Uani 1 1 d .
C20 C 0.2412(6) 0.7228(5) 0.6080(3) 0.0353(11) Uani 1 1 d .
H20A H 0.1410 0.6936 0.5662 0.053 Uiso 1 1 calc R
H20B H 0.2615 0.8063 0.6254 0.053 Uiso 1 1 calc R
H20C H 0.2306 0.6742 0.6514 0.053 Uiso 1 1 calc R
C21 C 0.3431(6) 0.5813(4) 0.5434(3) 0.0350(11) Uani 1 1 d .
H21A H 0.3148 0.5271 0.5822 0.053 Uiso 1 1 calc R
H21B H 0.4365 0.5718 0.5292 0.053 Uiso 1 1 calc R
H21C H 0.2510 0.5624 0.4974 0.053 Uiso 1 1 calc R
C22 C 0.4101(6) 0.7967(4) 0.5110(3) 0.0335(10) Uani 1 1 d .
H22A H 0.4967 0.7873 0.4906 0.050 Uiso 1 1 calc R
H22B H 0.4390 0.8801 0.5314 0.050 Uiso 1 1 calc R
H22C H 0.3093 0.7743 0.4695 0.050 Uiso 1 1 calc R
C23 C 0.7751(5) 0.8124(4) 0.6417(3) 0.0289(9) Uani 1 1 d .
C24 C 0.7881(7) 0.7240(5) 0.5797(3) 0.0416(12) Uani 1 1 d .
H24A H 0.8963 0.7533 0.5712 0.062 Uiso 1 1 calc R
H24B H 0.7068 0.7190 0.5309 0.062 Uiso 1 1 calc R
H24C H 0.7692 0.6447 0.5981 0.062 Uiso 1 1 calc R
C25 C 0.8022(6) 0.9393(4) 0.6110(3) 0.0393(12) Uani 1 1 d .
H25A H 0.8024 0.9962 0.6511 0.059 Uiso 1 1 calc R
H25B H 0.7149 0.9340 0.5647 0.059 Uiso 1 1 calc R
H25C H 0.9062 0.9664 0.5981 0.059 Uiso 1 1 calc R
C26 C 0.9104(6) 0.8255(5) 0.7183(3) 0.0444(13) Uani 1 1 d .
H26A H 0.9001 0.7467 0.7366 0.067 Uiso 1 1 calc R
H26B H 0.8990 0.8777 0.7578 0.067 Uiso 1 1 calc R
H26C H 1.0168 0.8604 0.7086 0.067 Uiso 1 1 calc R
C27 C 0.1860(6) 0.2660(5) 0.6721(3) 0.0415(12) Uani 1 1 d .
H27 H 0.2883 0.3344 0.6940 0.050 Uiso 1 1 calc R

loop_
_atom_site_aniso_label
_atom_site_aniso_U_11
_atom_site_aniso_U_22
_atom_site_aniso_U_33
_atom_site_aniso_U_23
_atom_site_aniso_U_13
_atom_site_aniso_U_12
Pt1 0.02332(9) 0.01851(9) 0.01940(10) 0.00102(6) 0.00443(6) 0.00799(6)
P1 0.0212(5) 0.0194(5) 0.0186(5) 0.0018(4) 0.0052(4) 0.0061(4)
P2 0.0236(5) 0.0219(5) 0.0179(5) 0.0021(4) 0.0063(4) 0.0086(4)
Cl1 0.0576(7) 0.0301(5) 0.0300(6) 0.0024(4) 0.0166(5) 0.0241(5)
Cl2 0.0403(6) 0.0230(5) 0.0273(6) 0.0059(4) 0.0079(5) 0.0115(4)
Cl3 0.0640(10) 0.0668(10) 0.1207(18) -0.0221(11) 0.0547(12) -0.0006(8)
Cl4 0.0490(9) 0.1281(17) 0.0806(14) 0.0602(13) 0.0071(9) 0.0248(10)
Cl5 0.0713(10) 0.0703(10) 0.0342(8) 0.0072(7) 0.0159(7) 0.0113(8)
O1 0.0407(18) 0.0405(18) 0.0243(18) -0.0077(14) 0.0007(15) 0.0183(15)
O2 0.0417(19) 0.051(2) 0.0281(19) -0.0061(15) 0.0021(15) 0.0307(16)
O3 0.068(2) 0.0325(17) 0.029(2) 0.0061(14) -0.0002(18) 0.0240(17)
O4 0.0437(18) 0.0214(14) 0.0324(19) 0.0047(13) 0.0073(15) 0.0113(13)
C1 0.0233(19) 0.0189(18) 0.023(2) 0.0020(15) 0.0048(17) 0.0095(15)
C2 0.0229(19) 0.0208(18) 0.022(2) 0.0009(16) 0.0022(16) 0.0089(15)
C3 0.036(2) 0.025(2) 0.025(2) 0.0041(17) 0.0104(19) 0.0119(18)
C4 0.077(4) 0.091(5) 0.044(4) -0.013(3) 0.006(3) 0.063(4)
C5 0.039(2) 0.026(2) 0.027(3) 0.0031(17) 0.012(2) 0.0175(18)
C6 0.067(4) 0.018(2) 0.047(3) 0.005(2) 0.012(3) 0.014(2)
C7 0.027(2) 0.025(2) 0.033(3) 0.0096(18) 0.0120(19) 0.0094(17)
C8 0.047(3) 0.048(3) 0.048(3) -0.006(2) 0.028(3) 0.013(2)
C9 0.052(4) 0.068(4) 0.073(5) 0.011(3) 0.045(3) 0.027(3)
C10 0.037(3) 0.058(3) 0.091(5) 0.029(3) 0.039(3) 0.023(3)
C11 0.026(2) 0.041(3) 0.069(4) 0.023(3) 0.009(3) 0.009(2)
C12 0.026(2) 0.028(2) 0.048(3) 0.011(2) 0.003(2) 0.0057(18)
C13 0.0249(19) 0.0228(19) 0.018(2) 0.0000(15) 0.0040(16) 0.0098(16)
C14 0.029(2) 0.029(2) 0.028(2) 0.0065(18) 0.0054(19) 0.0093(17)
C15 0.028(2) 0.037(2) 0.035(3) -0.001(2) 0.002(2) 0.0101(19)
C16 0.043(3) 0.052(3) 0.024(3) 0.000(2) 0.000(2) 0.022(2)
C17 0.055(3) 0.042(3) 0.027(3) 0.012(2) 0.007(2) 0.020(2)
C18 0.043(3) 0.031(2) 0.021(2) 0.0053(18) 0.006(2) 0.009(2)
C19 0.028(2) 0.031(2) 0.017(2) -0.0003(17) 0.0032(17) 0.0101(17)
C20 0.030(2) 0.047(3) 0.032(3) 0.006(2) 0.007(2) 0.017(2)
C21 0.040(3) 0.033(2) 0.029(3) -0.0059(19) 0.002(2) 0.014(2)
C22 0.038(2) 0.044(3) 0.021(2) 0.0096(19) 0.009(2) 0.015(2)
C23 0.023(2) 0.031(2) 0.033(3) 0.0039(19) 0.0106(19) 0.0071(17)
C24 0.042(3) 0.041(3) 0.051(3) 0.003(2) 0.026(3) 0.016(2)
C25 0.035(3) 0.031(2) 0.051(3) 0.008(2) 0.019(2) 0.005(2)
C26 0.024(2) 0.057(3) 0.045(3) 0.010(3) 0.005(2) 0.006(2)
C27 0.028(2) 0.051(3) 0.035(3) 0.000(2) 0.002(2) 0.005(2)

loop_
_atom_type_symbol
_atom_type_description
_atom_type_scat_dispersion_real
_atom_type_scat_dispersion_imag
_atom_type_scat_source
C C 0.0033 0.0016 'International Tables Vol C Tables 4.2.6.8 and 6.1.1.4'
H H 0.0000 0.0000 'International Tables Vol C Tables 4.2.6.8 and 6.1.1.4'
O O 0.0106 0.0060 'International Tables Vol C Tables 4.2.6.8 and 6.1.1.4'
P P 0.1023 0.0942 'International Tables Vol C Tables 4.2.6.8 and 6.1.1.4'
Cl Cl 0.1484 0.1585 'International Tables Vol C Tables 4.2.6.8 and 6.1.1.4'
Pt Pt -1.7033 8.3905 'International Tables Vol C Tables 4.2.6.8 and 6.1.1.4'

loop_
_geom_angle_atom_site_label_1
_geom_angle_atom_site_label_2
_geom_angle_atom_site_label_3
_geom_angle
_geom_angle_publ_flag
P1 Pt1 P2 88.70(4) yes
P1 Pt1 Cl1 172.51(4) ?
P2 Pt1 Cl1 98.17(4) ?
P1 Pt1 Cl2 85.98(4) ?
P2 Pt1 Cl2 174.46(4) ?
Cl1 Pt1 Cl2 87.23(4) ?
C13 P1 C7 107.7(2) yes
C13 P1 C1 104.89(19) yes
C7 P1 C1 104.06(18) yes
C13 P1 Pt1 113.68(13) ?
C7 P1 Pt1 117.00(15) ?
C1 P1 Pt1 108.36(14) ?
C2 P2 C23 104.44(19) yes
C2 P2 C19 105.94(18) yes
C23 P2 C19 113.6(2) yes
C2 P2 Pt1 105.04(14) ?
C23 P2 Pt1 113.70(15) ?
C19 P2 Pt1 112.97(14) ?
C3 O2 C4 114.8(4) ?
C5 O4 C6 114.7(4) ?
C2 C1 C3 124.4(4) ?
C2 C1 P1 118.3(3) ?
C3 C1 P1 117.4(3) ?
C1 C2 C5 118.1(4) ?
C1 C2 P2 119.5(3) ?
C5 C2 P2 122.3(3) ?
O1 C3 O2 125.3(4) ?
O1 C3 C1 124.3(4) ?
O2 C3 C1 110.4(4) ?
O2 C4 H4A 109.5 ?
O2 C4 H4B 109.5 ?
H4A C4 H4B 109.5 ?
O2 C4 H4C 109.5 ?
H4A C4 H4C 109.5 ?
H4B C4 H4C 109.5 ?
O3 C5 O4 125.1(4) ?
O3 C5 C2 124.4(4) ?
O4 C5 C2 110.4(4) ?
O4 C6 H6A 109.5 ?
O4 C6 H6B 109.5 ?
H6A C6 H6B 109.5 ?
O4 C6 H6C 109.5 ?
H6A C6 H6C 109.5 ?
H6B C6 H6C 109.5 ?
C12 C7 C8 119.4(4) ?
C12 C7 P1 118.9(4) ?
C8 C7 P1 121.6(4) ?
C9 C8 C7 119.7(6) ?
C9 C8 H8 120.1 ?
C7 C8 H8 120.1 ?
C8 C9 C10 120.6(6) ?
C8 C9 H9 119.7 ?
C10 C9 H9 119.7 ?
C11 C10 C9 120.1(5) ?
C11 C10 H10 120.0 ?
C9 C10 H10 120.0 ?
C10 C11 C12 120.8(6) ?
C10 C11 H11 119.6 ?
C12 C11 H11 119.6 ?
C11 C12 C7 119.3(5) ?
C11 C12 H12 120.3 ?
C7 C12 H12 120.3 ?
C14 C13 C18 118.9(4) ?
C14 C13 P1 120.0(3) ?
C18 C13 P1 120.9(3) ?
C15 C14 C13 120.7(4) ?
C15 C14 H14 119.7 ?
C13 C14 H14 119.7 ?
C14 C15 C16 119.7(4) ?
C14 C15 H15 120.1 ?
C16 C15 H15 120.1 ?
C17 C16 C15 119.9(5) ?
C17 C16 H16 120.0 ?
C15 C16 H16 120.0 ?
C18 C17 C16 120.6(5) ?
C18 C17 H17 119.7 ?
C16 C17 H17 119.7 ?
C17 C18 C13 120.2(4) ?
C17 C18 H18 119.9 ?
C13 C18 H18 119.9 ?
C21 C19 C22 108.1(4) ?
C21 C19 C20 108.2(4) ?
C22 C19 C20 109.9(4) ?
C21 C19 P2 107.9(3) ?
C22 C19 P2 115.4(3) ?
C20 C19 P2 107.2(3) ?
C19 C20 H20A 109.5 ?
C19 C20 H20B 109.5 ?
H20A C20 H20B 109.5 ?
C19 C20 H20C 109.5 ?
H20A C20 H20C 109.5 ?
H20B C20 H20C 109.5 ?
C19 C21 H21A 109.5 ?
C19 C21 H21B 109.5 ?
H21A C21 H21B 109.5 ?
C19 C21 H21C 109.5 ?
H21A C21 H21C 109.5 ?
H21B C21 H21C 109.5 ?
C19 C22 H22A 109.5 ?
C19 C22 H22B 109.5 ?
H22A C22 H22B 109.5 ?
C19 C22 H22C 109.5 ?
H22A C22 H22C 109.5 ?
H22B C22 H22C 109.5 ?
C26 C23 C24 109.6(4) ?
C26 C23 C25 108.1(4) ?
C24 C23 C25 109.2(4) ?
C26 C23 P2 106.7(3) ?
C24 C23 P2 109.9(3) ?
C25 C23 P2 113.2(3) ?
C23 C24 H24A 109.5 ?
C23 C24 H24B 109.5 ?
H24A C24 H24B 109.5 ?
C23 C24 H24C 109.5 ?
H24A C24 H24C 109.5 ?
H24B C24 H24C 109.5 ?
C23 C25 H25A 109.5 ?
C23 C25 H25B 109.5 ?
H25A C25 H25B 109.5 ?
C23 C25 H25C 109.5 ?
H25A C25 H25C 109.5 ?
H25B C25 H25C 109.5 ?
C23 C26 H26A 109.5 ?
C23 C26 H26B 109.5 ?
H26A C26 H26B 109.5 ?
C23 C26 H26C 109.5 ?
H26A C26 H26C 109.5 ?
H26B C26 H26C 109.5 ?
Cl3 C27 Cl4 112.1(3) ?
Cl3 C27 Cl5 111.1(3) ?
Cl4 C27 Cl5 108.9(3) ?
Cl3 C27 H27 108.2 ?
Cl4 C27 H27 108.2 ?
Cl5 C27 H27 108.2 ?

loop_
_geom_bond_atom_site_label_1
_geom_bond_atom_site_label_2
_geom_bond_distance
_geom_bond_publ_flag
Pt1 P1 2.1980(10) yes
Pt1 P2 2.2654(11) yes
Pt1 Cl1 2.3549(11) yes
Pt1 Cl2 2.3743(10) yes
P1 C13 1.814(4) yes
P1 C7 1.817(4) yes
P1 C1 1.834(4) yes
P2 C2 1.865(4) yes
P2 C23 1.879(4) yes
P2 C19 1.895(4) yes
Cl3 C27 1.741(6) ?
Cl4 C27 1.748(6) ?
Cl5 C27 1.754(6) ?
O1 C3 1.203(6) ?
O2 C3 1.327(5) ?
O2 C4 1.463(6) ?
O3 C5 1.201(6) ?
O4 C5 1.336(5) ?
O4 C6 1.466(5) ?
C1 C2 1.334(6) ?
C1 C3 1.512(6) ?
C2 C5 1.521(6) ?
C4 H4A 0.9600 ?
C4 H4B 0.9600 ?
C4 H4C 0.9600 ?
C6 H6A 0.9600 ?
C6 H6B 0.9600 ?
C6 H6C 0.9600 ?
C7 C12 1.401(7) ?
C7 C8 1.400(7) ?
C8 C9 1.383(7) ?
C8 H8 0.9300 ?
C9 C10 1.382(10) ?
C9 H9 0.9300 ?
C10 C11 1.366(9) ?
C10 H10 0.9300 ?
C11 C12 1.395(7) ?
C11 H11 0.9300 ?
C12 H12 0.9300 ?
C13 C14 1.390(6) ?
C13 C18 1.399(6) ?
C14 C15 1.382(6) ?
C14 H14 0.9300 ?
C15 C16 1.392(7) ?
C15 H15 0.9300 ?
C16 C17 1.377(7) ?
C16 H16 0.9300 ?
C17 C18 1.376(7) ?
C17 H17 0.9300 ?
C18 H18 0.9300 ?
C19 C21 1.539(6) ?
C19 C22 1.540(6) ?
C19 C20 1.543(6) ?
C20 H20A 0.9600 ?
C20 H20B 0.9600 ?
C20 H20C 0.9600 ?
C21 H21A 0.9600 ?
C21 H21B 0.9600 ?
C21 H21C 0.9600 ?
C22 H22A 0.9600 ?
C22 H22B 0.9600 ?
C22 H22C 0.9600 ?
C23 C26 1.534(7) ?
C23 C24 1.538(7) ?
C23 C25 1.545(6) ?
C24 H24A 0.9600 ?
C24 H24B 0.9600 ?
C24 H24C 0.9600 ?
C25 H25A 0.9600 ?
C25 H25B 0.9600 ?
C25 H25C 0.9600 ?
C26 H26A 0.9600 ?
C26 H26B 0.9600 ?
C26 H26C 0.9600 ?
C27 H27 0.9800 ?

loop_
_geom_torsion_atom_site_label_1
_geom_torsion_atom_site_label_2
_geom_torsion_atom_site_label_3
_geom_torsion_atom_site_label_4
_geom_torsion
_geom_torsion_publ_flag
P2 Pt1 P1 C13 -118.95(15) ?
Cl2 Pt1 P1 C13 62.61(15) ?
P2 Pt1 P1 C7 114.39(16) ?
Cl2 Pt1 P1 C7 -64.05(16) ?
P2 Pt1 P1 C1 -2.76(14) ?
Cl2 Pt1 P1 C1 178.80(14) ?
P1 Pt1 P2 C2 3.62(13) ?
Cl1 Pt1 P2 C2 -173.37(13) ?
P1 Pt1 P2 C23 117.20(16) ?
Cl1 Pt1 P2 C23 -59.80(17) ?
P1 Pt1 P2 C19 -111.39(15) ?
Cl1 Pt1 P2 C19 71.62(15) ?
C13 P1 C1 C2 122.6(3) ?
C7 P1 C1 C2 -124.4(4) ?
Pt1 P1 C1 C2 0.8(4) ?
C13 P1 C1 C3 -58.7(3) ?
C7 P1 C1 C3 54.3(4) ?
Pt1 P1 C1 C3 179.5(3) ?
C3 C1 C2 C5 -0.4(6) ?
P1 C1 C2 C5 178.3(3) ?
C3 C1 C2 P2 -176.2(3) ?
P1 C1 C2 P2 2.5(5) yes
C23 P2 C2 C1 -124.3(4) ?
C19 P2 C2 C1 115.4(4) ?
Pt1 P2 C2 C1 -4.4(4) ?
C23 P2 C2 C5 60.1(4) ?
C19 P2 C2 C5 -60.2(4) ?
Pt1 P2 C2 C5 180.0(3) ?
C4 O2 C3 O1 -0.1(7) ?
C4 O2 C3 C1 177.4(4) ?
C2 C1 C3 O1 -117.4(5) ?
P1 C1 C3 O1 64.0(5) ?
C2 C1 C3 O2 65.1(5) ?
P1 C1 C3 O2 -113.5(4) ?
C6 O4 C5 O3 3.1(7) ?
C6 O4 C5 C2 -174.4(4) ?
C1 C2 C5 O3 -126.0(5) ?
P2 C2 C5 O3 49.6(6) ?
C1 C2 C5 O4 51.5(5) ?
P2 C2 C5 O4 -132.8(3) ?
C13 P1 C7 C12 -153.4(3) ?
C1 P1 C7 C12 95.6(4) ?
Pt1 P1 C7 C12 -23.9(4) ?
C13 P1 C7 C8 30.3(5) ?
C1 P1 C7 C8 -80.7(4) ?
Pt1 P1 C7 C8 159.9(4) ?
C12 C7 C8 C9 0.2(8) ?
P1 C7 C8 C9 176.4(4) ?
C7 C8 C9 C10 -0.9(9) ?
C8 C9 C10 C11 -0.3(9) ?
C9 C10 C11 C12 2.1(8) ?
C10 C11 C12 C7 -2.8(7) ?
C8 C7 C12 C11 1.6(7) ?
P1 C7 C12 C11 -174.7(3) ?
C7 P1 C13 C14 -147.7(3) ?
C1 P1 C13 C14 -37.3(4) ?
Pt1 P1 C13 C14 80.9(3) ?
C7 P1 C13 C18 37.6(4) ?
C1 P1 C13 C18 148.0(4) ?
Pt1 P1 C13 C18 -93.8(4) ?
C18 C13 C14 C15 -0.9(6) ?
P1 C13 C14 C15 -175.7(3) ?
C13 C14 C15 C16 -0.1(7) ?
C14 C15 C16 C17 0.3(7) ?
C15 C16 C17 C18 0.5(8) ?
C16 C17 C18 C13 -1.6(7) ?
C14 C13 C18 C17 1.8(7) ?
P1 C13 C18 C17 176.6(4) ?
C2 P2 C19 C21 -155.5(3) ?
C23 P2 C19 C21 90.4(3) ?
Pt1 P2 C19 C21 -41.0(3) ?
C2 P2 C19 C22 83.6(3) ?
C23 P2 C19 C22 -30.5(4) ?
Pt1 P2 C19 C22 -161.9(3) ?
C2 P2 C19 C20 -39.2(3) ?
C23 P2 C19 C20 -153.2(3) ?
Pt1 P2 C19 C20 75.3(3) ?
C2 P2 C23 C26 69.2(4) ?
C19 P2 C23 C26 -175.8(3) ?
Pt1 P2 C23 C26 -44.7(4) ?
C2 P2 C23 C24 -172.1(3) ?
C19 P2 C23 C24 -57.1(4) ?
Pt1 P2 C23 C24 74.0(4) ?
C2 P2 C23 C25 -49.7(4) ?
C19 P2 C23 C25 65.3(4) ?
Pt1 P2 C23 C25 -163.6(3) ?
